data_4073153
loop_
_publ_author_name
'Vicente, Jos\'e'
'Saura-Llamas, Isabel'
'Garc\'ia-L\'opez, Jos\'e-Antonio'
'Calmuschi-Cula, Beatrice'
'Bautista, Delia'

_publ_section_title
;
 Ortho Palladation and Functionalization ofl-Phenylalanine Methyl
 Ester&#x2020;
;
_journal_issue 10
_journal_name_full Organometallics
_journal_page_first 2768
_journal_paper_doi 10.1021/om070127y
_journal_volume 26
_journal_year 2007
_chemical_formula_sum 'C16 H19 Br N2 O2 Pd'
_chemical_formula_weight 457.64
_chemical_name_systematic
; 
 ? 
;
_space_group_IT_number 4
_symmetry_cell_setting monoclinic
_symmetry_space_group_name_Hall 'P 2yb'
_symmetry_space_group_name_H-M 'P 1 21 1'
_atom_sites_solution_hydrogens geom
_atom_sites_solution_primary Patterson
_atom_sites_solution_secondary difmap
_audit_creation_method SHELXL-97
_cell_angle_alpha 90.00
_cell_angle_beta 91.663(2)
_cell_angle_gamma 90.00
_cell_formula_units_Z 2
_cell_length_a 8.2295(7)
_cell_length_b 9.2912(8)
_cell_length_c 11.3389(12)
_cell_measurement_reflns_used 4140
_cell_measurement_temperature 100(2)
_cell_measurement_theta_max 28.83
_cell_measurement_theta_min 2.48
_cell_volume 866.63(14)
_computing_cell_refinement 'Bruker SAINT'
_computing_data_collection 'Bruker SMART'
_computing_data_reduction 'Bruker SAINT'
_computing_molecular_graphics 'Bruker SHELXTL'
_computing_publication_material 'Bruker SHELXTL'
_computing_structure_refinement 'SHELXL-97 (Sheldrick, 1997)'
_computing_structure_solution 'SHELXS-97 (Sheldrick, 1990)'
_diffrn_ambient_temperature 100(2)
_diffrn_detector_area_resol_mean 8.26
_diffrn_measured_fraction_theta_full 0.996
_diffrn_measured_fraction_theta_max 0.996
_diffrn_measurement_device_type 'Bruker SMART APEX'
_diffrn_measurement_method \w-scan
_diffrn_radiation_monochromator graphite
_diffrn_radiation_source 'fine-focus sealed tube'
_diffrn_radiation_type MoK\a
_diffrn_radiation_wavelength 0.71073
_diffrn_reflns_av_R_equivalents 0.0382
_diffrn_reflns_av_sigmaI/netI 0.0609
_diffrn_reflns_limit_h_max 10
_diffrn_reflns_limit_h_min -10
_diffrn_reflns_limit_k_max 12
_diffrn_reflns_limit_k_min -12
_diffrn_reflns_limit_l_max 14
_diffrn_reflns_limit_l_min -14
_diffrn_reflns_number 10153
_diffrn_reflns_theta_full 27.00
_diffrn_reflns_theta_max 27.48
_diffrn_reflns_theta_min 2.48
_exptl_absorpt_coefficient_mu 3.383
_exptl_absorpt_correction_T_max 0.8491
_exptl_absorpt_correction_T_min 0.4973
_exptl_absorpt_correction_type multi-scan
_exptl_absorpt_process_details SADABS
_exptl_crystal_colour colourless
_exptl_crystal_density_diffrn 1.754
_exptl_crystal_density_method 'not measured'
_exptl_crystal_description lath
_exptl_crystal_F_000 452
_exptl_crystal_size_max 0.24
_exptl_crystal_size_mid 0.05
_exptl_crystal_size_min 0.05
_refine_diff_density_max 1.432
_refine_diff_density_min -0.951
_refine_diff_density_rms 0.126
_refine_ls_abs_structure_details 'Flack H D (1983), Acta Cryst. A39, 876-881'
_refine_ls_abs_structure_Flack 0.035(10)
_refine_ls_extinction_method none
_refine_ls_goodness_of_fit_ref 1.024
_refine_ls_hydrogen_treatment 'NH2 free, rigid methyls, others riding'
_refine_ls_matrix_type full
_refine_ls_number_parameters 210
_refine_ls_number_reflns 3930
_refine_ls_number_restraints 10
_refine_ls_restrained_S_all 1.023
_refine_ls_R_factor_all 0.0381
_refine_ls_R_factor_gt 0.0353
_refine_ls_shift/su_max 0.001
_refine_ls_shift/su_mean 0.000
_refine_ls_structure_factor_coef Fsqd
_refine_ls_weighting_details 'calc w=1/[\s^2^(Fo^2^)+(0.0330P)^2^+0.0000P] where P=(Fo^2^+2Fc^2^)/3'
_refine_ls_weighting_scheme calc
_refine_ls_wR_factor_gt 0.0786
_refine_ls_wR_factor_ref 0.0796
_reflns_number_gt 3704
_reflns_number_total 3930
_reflns_threshold_expression >2sigma(I)
_cod_data_source_file om070127ysi20070208_032809.cif
_cod_data_source_block isr814s
_cod_original_sg_symbol_H-M 'P 2(1)'
_cod_database_code 4073153

loop_
_symmetry_equiv_pos_as_xyz
'x, y, z'
'-x, y+1/2, -z'

loop_
_atom_site_label
_atom_site_type_symbol
_atom_site_fract_x
_atom_site_fract_y
_atom_site_fract_z
_atom_site_U_iso_or_equiv
_atom_site_adp_type
_atom_site_occupancy
_atom_site_symmetry_multiplicity
_atom_site_calc_flag
_atom_site_refinement_flags
Pd1 Pd 0.34468(4) 0.78573(4) 0.17351(3) 0.01577(9) Uani 1 1 d .
Br1 Br 0.53513(6) 0.71374(5) 0.34437(4) 0.02240(12) Uani 1 1 d .
N1 N 0.4928(5) 0.6607(5) 0.0711(4) 0.0206(9) Uani 1 1 d D
H01A H 0.589(3) 0.698(5) 0.073(5) 0.018(14) Uiso 1 1 d D
H01B H 0.488(9) 0.572(3) 0.091(7) 0.06(2) Uiso 1 1 d D
O1 O 0.5065(5) 0.7126(4) -0.2438(3) 0.0325(9) Uani 1 1 d .
O2 O 0.6080(5) 0.8448(4) -0.0924(3) 0.0274(8) Uani 1 1 d .
C1 C 0.2186(5) 0.8577(5) 0.0321(4) 0.0182(9) Uani 1 1 d D
C2 C 0.1982(5) 0.7721(7) -0.0698(4) 0.0221(10) Uani 1 1 d D
C3 C 0.1188(7) 0.8302(7) -0.1693(5) 0.0348(14) Uani 1 1 d D
H3 H 0.1050 0.7725 -0.2381 0.042 Uiso 1 1 calc R
C4 C 0.0597(8) 0.9699(7) -0.1704(5) 0.0398(15) Uani 1 1 d D
H4 H 0.0054 1.0075 -0.2387 0.048 Uiso 1 1 calc R
C5 C 0.0809(7) 1.0534(6) -0.0708(5) 0.0311(13) Uani 1 1 d D
H5 H 0.0421 1.1496 -0.0708 0.037 Uiso 1 1 calc R
C6 C 0.1591(6) 0.9976(6) 0.0302(4) 0.0210(10) Uani 1 1 d D
H6 H 0.1717 1.0561 0.0985 0.025 Uiso 1 1 calc R
C7 C 0.2717(6) 0.6240(6) -0.0762(5) 0.0243(11) Uani 1 1 d .
H7A H 0.2473 0.5820 -0.1550 0.029 Uiso 1 1 calc R
H7B H 0.2224 0.5612 -0.0164 0.029 Uiso 1 1 calc R
C8 C 0.4543(6) 0.6293(5) -0.0546(4) 0.0191(10) Uani 1 1 d .
H8 H 0.5011 0.5333 -0.0745 0.023 Uiso 1 1 calc R
C9 C 0.5336(6) 0.7427(5) -0.1291(4) 0.0226(11) Uani 1 1 d .
C10 C 0.5718(10) 0.8184(6) -0.3251(5) 0.0497(19) Uani 1 1 d .
H10A H 0.5138 0.9098 -0.3168 0.075 Uiso 1 1 calc R
H10B H 0.5576 0.7834 -0.4063 0.075 Uiso 1 1 calc R
H10C H 0.6878 0.8331 -0.3069 0.075 Uiso 1 1 calc R
N2 N 0.1895(5) 0.8919(4) 0.2823(3) 0.0161(8) Uani 1 1 d D
C11 C 0.0281(6) 0.8700(5) 0.2710(4) 0.0199(10) Uani 1 1 d D
H11 H -0.0117 0.8074 0.2106 0.024 Uiso 1 1 calc R
C12 C -0.0819(6) 0.9349(6) 0.3437(4) 0.0215(10) Uani 1 1 d D
H12 H -0.1947 0.9149 0.3340 0.026 Uiso 1 1 calc R
C13 C -0.0275(6) 1.0294(5) 0.4311(4) 0.0212(10) Uani 1 1 d D
C14 C 0.1382(7) 1.0488(6) 0.4445(5) 0.0267(11) Uani 1 1 d D
H14 H 0.1806 1.1096 0.5053 0.032 Uiso 1 1 calc R
C15 C 0.2440(6) 0.9793(5) 0.3689(4) 0.0203(10) Uani 1 1 d D
H15 H 0.3577 0.9944 0.3791 0.024 Uiso 1 1 calc R
C16 C -0.1460(7) 1.1067(7) 0.5076(5) 0.0330(13) Uani 1 1 d .
H16A H -0.1594 1.0524 0.5808 0.049 Uiso 1 1 calc R
H16B H -0.2513 1.1148 0.4655 0.049 Uiso 1 1 calc R
H16C H -0.1045 1.2031 0.5264 0.049 Uiso 1 1 calc R

loop_
_atom_site_aniso_label
_atom_site_aniso_U_11
_atom_site_aniso_U_22
_atom_site_aniso_U_33
_atom_site_aniso_U_23
_atom_site_aniso_U_13
_atom_site_aniso_U_12
Pd1 0.01935(16) 0.01588(15) 0.01215(15) 0.00049(16) 0.00190(12) 0.00081(16)
Br1 0.0246(2) 0.0261(2) 0.0163(2) 0.0009(2) -0.00308(18) 0.0012(2)
N1 0.027(2) 0.023(2) 0.012(2) -0.0007(17) 0.0008(17) 0.0027(18)
O1 0.062(2) 0.0228(17) 0.0130(17) -0.0020(17) 0.0091(16) 0.0050(19)
O2 0.041(2) 0.0189(17) 0.0222(19) -0.0004(16) 0.0088(17) -0.0060(17)
C1 0.020(2) 0.017(2) 0.018(2) 0.001(2) 0.0013(19) -0.0008(19)
C2 0.018(2) 0.028(3) 0.020(2) -0.001(2) -0.0011(17) 0.005(2)
C3 0.040(3) 0.048(4) 0.016(2) -0.004(2) -0.005(2) 0.012(3)
C4 0.048(4) 0.054(4) 0.017(3) 0.009(3) -0.003(3) 0.022(3)
C5 0.039(3) 0.032(3) 0.023(3) 0.012(2) 0.008(2) 0.016(3)
C6 0.022(2) 0.026(3) 0.016(2) 0.000(2) 0.007(2) 0.004(2)
C7 0.028(3) 0.022(3) 0.023(3) -0.003(2) -0.003(2) 0.002(2)
C8 0.027(2) 0.019(2) 0.011(2) 0.0011(19) 0.0059(19) 0.002(2)
C9 0.032(3) 0.023(3) 0.013(2) 0.0012(19) 0.007(2) 0.005(2)
C10 0.100(6) 0.034(4) 0.016(3) 0.005(2) 0.019(3) 0.007(3)
N2 0.021(2) 0.016(2) 0.0106(18) 0.0001(15) 0.0029(15) -0.0011(15)
C11 0.028(2) 0.018(2) 0.013(2) -0.0003(19) -0.0028(19) 0.001(2)
C12 0.022(2) 0.022(2) 0.020(2) 0.004(2) 0.003(2) -0.001(2)
C13 0.025(2) 0.021(2) 0.017(2) 0.001(2) 0.004(2) 0.002(2)
C14 0.033(3) 0.026(3) 0.021(3) -0.011(2) -0.001(2) 0.000(2)
C15 0.025(2) 0.019(2) 0.017(2) 0.001(2) 0.000(2) -0.004(2)
C16 0.038(3) 0.040(3) 0.021(3) -0.006(3) 0.008(2) 0.011(3)

loop_
_atom_type_symbol
_atom_type_description
_atom_type_scat_dispersion_real
_atom_type_scat_dispersion_imag
_atom_type_scat_source
C C 0.0033 0.0016 'International Tables Vol C Tables 4.2.6.8 and 6.1.1.4'
H H 0.0000 0.0000 'International Tables Vol C Tables 4.2.6.8 and 6.1.1.4'
N N 0.0061 0.0033 'International Tables Vol C Tables 4.2.6.8 and 6.1.1.4'
O O 0.0106 0.0060 'International Tables Vol C Tables 4.2.6.8 and 6.1.1.4'
Br Br -0.2901 2.4595 'International Tables Vol C Tables 4.2.6.8 and 6.1.1.4'
Pd Pd -0.9988 1.0072 'International Tables Vol C Tables 4.2.6.8 and 6.1.1.4'

loop_
_geom_angle_atom_site_label_1
_geom_angle_atom_site_label_2
_geom_angle_atom_site_label_3
_geom_angle
C1 Pd1 N2 90.22(17)
C1 Pd1 N1 92.19(18)
N2 Pd1 N1 174.48(17)
C1 Pd1 Br1 172.66(13)
N2 Pd1 Br1 92.81(11)
N1 Pd1 Br1 85.39(12)
C8 N1 Pd1 122.6(3)
C9 O1 C10 114.7(4)
C6 C1 C2 118.8(5)
C6 C1 Pd1 120.0(4)
C2 C1 Pd1 121.1(4)
C3 C2 C1 119.1(5)
C3 C2 C7 119.6(5)
C1 C2 C7 121.1(4)
C4 C3 C2 121.6(5)
C5 C4 C3 119.0(5)
C4 C5 C6 120.5(5)
C1 C6 C5 120.9(5)
C2 C7 C8 111.1(4)
N1 C8 C9 108.5(4)
N1 C8 C7 110.2(4)
C9 C8 C7 112.0(4)
O2 C9 O1 124.8(5)
O2 C9 C8 125.6(5)
O1 C9 C8 109.6(4)
C15 N2 C11 118.0(4)
C15 N2 Pd1 122.0(3)
C11 N2 Pd1 120.0(3)
N2 C11 C12 122.7(4)
C11 C12 C13 119.9(5)
C14 C13 C12 117.3(5)
C14 C13 C16 121.9(5)
C12 C13 C16 120.8(5)
C13 C14 C15 120.3(5)
N2 C15 C14 121.8(5)

loop_
_geom_bond_atom_site_label_1
_geom_bond_atom_site_label_2
_geom_bond_distance
Pd1 C1 1.999(5)
Pd1 N2 2.054(4)
Pd1 N1 2.066(4)
Pd1 Br1 2.5458(6)
N1 C8 1.479(6)
O1 C9 1.342(6)
O1 C10 1.461(7)
O2 C9 1.197(6)
C1 C6 1.389(7)
C1 C2 1.408(7)
C2 C3 1.396(7)
C2 C7 1.506(8)
C3 C4 1.386(9)
C4 C5 1.376(9)
C5 C6 1.397(7)
C7 C8 1.517(7)
C8 C9 1.511(7)
N2 C15 1.341(6)
N2 C11 1.346(6)
C11 C12 1.381(7)
C12 C13 1.388(7)
C13 C14 1.380(7)
C13 C16 1.506(7)
C14 C15 1.397(7)

loop_
_geom_hbond_atom_site_label_D
_geom_hbond_atom_site_label_H
_geom_hbond_atom_site_label_A
_geom_hbond_distance_DH
_geom_hbond_distance_HA
_geom_hbond_distance_DA
_geom_hbond_angle_DHA
_geom_hbond_site_symmetry_A
N1 H01B O2 0.859(16) 2.25(3) 3.061(6) 157(7) 2_645
C12 H12 Br1 0.95 2.91 3.763(5) 150.0 1_455
C10 H10A Br1 0.98 2.87 3.782(6) 155.5 2_655
C14 H14 Br1 0.95 3.01 3.865(5) 149.8 2_656
